data_4111971
loop_
_publ_author_name
'H. Gijs Schimmel'
'Jacques Huot'
'Laurent C. Chapon'
'Frans D. Tichelaar'
'Fokko M. Mulder'

_publ_section_title
;
 Hydrogen Cycling of Niobium and Vanadium Catalyzed Nanostructured
 Magnesium
;
_journal_name_full 'Journal of the American Chemical Society'
_journal_page_first 14348
_journal_page_last 14354
_journal_paper_doi 10.1021/ja051508a
_journal_volume 127
_journal_year 2005
_chemical_formula_sum 'Mg0.33 Nb1.67 O3'
_chemical_formula_weight 210.94
_space_group_IT_number 221
_symmetry_cell_setting cubic
_symmetry_space_group_name_Hall '-P 4 2 3'
_symmetry_space_group_name_H-M 'P m -3 m'
_audit_author_name 'H.G. Schimmel'
_audit_creation_date 2005-02-09T16:36
_audit_creation_method 'from EXP file using GSAS2CIF'
_audit_update_record ' 2005-02-09T16:36  Initial CIF as created by GSAS2CIF'
_cell_angle_alpha 90.0
_cell_angle_beta 90.0
_cell_angle_gamma 90.0
_cell_formula_units_Z 1
_cell_length_a 4.07047
_cell_length_b 4.07047
_cell_length_c 4.07047
_cell_volume 67.443
_pd_block_id 2005-02-09T16:36|PEROV_FOKKO_GIJS_CIF|H.G._Schimmel|Overall
_pd_phase_name 'Nb-Mg Perovskite'
_cod_data_source_file ja051508asi20050309_061025.cif
_cod_data_source_block PEROV_FOKKO_GIJS_CIF_publ
_cod_original_cell_volume 67.4426
_cod_database_code 4111971

loop_
_symmetry_equiv_pos_site_id
_symmetry_equiv_pos_as_xyz
1 +x,+y,+z
2 +z,+x,+y
3 +y,+z,+x
4 +x,+y,-z
5 -z,+x,+y
6 +y,-z,+x
7 -z,+x,-y
8 -y,-z,+x
9 +y,-z,-x
10 -x,+y,-z
11 -z,-x,+y
12 +x,-y,-z
13 +y,+x,+z
14 +z,+y,+x
15 +x,+z,+y
16 +y,+x,-z
17 -z,+y,+x
18 +x,-z,+y
19 -z,+y,-x
20 -x,-z,+y
21 +x,-z,-y
22 -y,+x,-z
23 -z,-y,+x
24 +y,-x,-z
-1 -x,-y,-z
-2 -z,-x,-y
-3 -y,-z,-x
-4 -x,-y,+z
-5 +z,-x,-y
-6 -y,+z,-x
-7 +z,-x,+y
-8 +y,+z,-x
-9 -y,+z,+x
-10 +x,-y,+z
-11 +z,+x,-y
-12 -x,+y,+z
-13 -y,-x,-z
-14 -z,-y,-x
-15 -x,-z,-y
-16 -y,-x,+z
-17 +z,-y,-x
-18 -x,+z,-y
-19 +z,-y,+x
-20 +x,+z,-y
-21 -x,+z,+y
-22 +y,-x,+z
-23 +z,+y,-x
-24 -y,+x,+z

loop_
_atom_site_type_symbol
_atom_site_label
_atom_site_fract_x
_atom_site_fract_y
_atom_site_fract_z
_atom_site_occupancy
_atom_site_thermal_displace_type
_atom_site_U_iso_or_equiv
_atom_site_symmetry_multiplicity
NB Nb1 0.0 0.0 0.0 1.0 Uiso 0.05144 1
O O2 0.0 0.5 0.5 1.0 Uiso 0.03 3
MG Mg3 0.5 0.5 0.5 0.3333 Uiso 0.05 1
NB Nb4 0.5 0.5 0.5 0.6667 Uiso 0.03152 1

loop_
_geom_angle_atom_site_label_1
_geom_angle_atom_site_label_2
_geom_angle_atom_site_label_3
_geom_angle
_geom_angle_site_symmetry_1
_geom_angle_site_symmetry_3
_geom_angle_publ_flag
Mg3 O2 Mg3 180.0 1_455 1_555 n
Mg3 O2 Nb4 0.0 1_455 1_455 n
Mg3 O2 Nb4 180.0 1_455 1_555 n
Mg3 O2 Nb4 180.0 1_555 1_455 n
Mg3 O2 Nb4 0.0 1_555 1_555 n
Nb4 O2 Nb4 180.0 1_455 1_555 n
O2 Mg3 O2 180.0 1_555 1_655 n
O2 Mg3 O2 90.0 1_555 2_555 n
O2 Mg3 O2 90.0 1_555 2_565 n
O2 Mg3 O2 90.0 1_555 3_555 n
O2 Mg3 O2 90.0 1_555 3_556 n
O2 Mg3 O2 90.0 1_655 2_555 n
O2 Mg3 O2 90.0 1_655 2_565 n
O2 Mg3 O2 90.0 1_655 3_555 n
O2 Mg3 O2 90.0 1_655 3_556 n
O2 Mg3 O2 180.0 2_555 2_565 n
O2 Mg3 O2 90.0 2_555 3_555 n
O2 Mg3 O2 90.0 2_555 3_556 n
O2 Mg3 O2 90.0 2_565 3_555 n
O2 Mg3 O2 90.0 2_565 3_556 n
O2 Mg3 O2 180.0 3_555 3_556 n
O2 Nb4 O2 180.0 1_555 1_655 n
O2 Nb4 O2 90.0 1_555 2_555 n
O2 Nb4 O2 90.0 1_555 2_565 n
O2 Nb4 O2 90.0 1_555 3_555 n
O2 Nb4 O2 90.0 1_555 3_556 n
O2 Nb4 O2 90.0 1_655 2_555 n
O2 Nb4 O2 90.0 1_655 2_565 n
O2 Nb4 O2 90.0 1_655 3_555 n
O2 Nb4 O2 90.0 1_655 3_556 n
O2 Nb4 O2 180.0 2_555 2_565 n
O2 Nb4 O2 90.0 2_555 3_555 n
O2 Nb4 O2 90.0 2_555 3_556 n
O2 Nb4 O2 90.0 2_565 3_555 n
O2 Nb4 O2 90.0 2_565 3_556 n
O2 Nb4 O2 180.0 3_555 3_556 n

loop_
_geom_bond_atom_site_label_1
_geom_bond_atom_site_label_2
_geom_bond_distance
_geom_bond_site_symmetry_2
_geom_bond_publ_flag
O2 Mg3 2.03524 1_455 n
O2 Mg3 2.03524 1_555 n
O2 Nb4 2.03524 1_455 n
O2 Nb4 2.03524 1_555 n
Mg3 O2 2.03524 1_555 n
Mg3 O2 2.03524 1_655 n
Mg3 O2 2.03524 2_555 n
Mg3 O2 2.03524 2_565 n
Mg3 O2 2.03524 3_555 n
Mg3 O2 2.03524 3_556 n
Nb4 O2 2.03524 1_555 n
Nb4 O2 2.03524 1_655 n
Nb4 O2 2.03524 2_555 n
Nb4 O2 2.03524 2_565 n
Nb4 O2 2.03524 3_555 n
Nb4 O2 2.03524 3_556 n
